data_7135007
loop_
_publ_author_name
'Yao, Nian-Tao'
'Jiang, Jiao-Jiao'
'Qian, Bing-Yuan'
'Sun, Hui-Ying'
'Yi, Cheng'
'Zhao, Liang'

_publ_section_title
;
 Large dielectric modulation triggered by spin crossover in polar
 Hofmann-type polymers.
;
_journal_issue 85
_journal_name_full 'Chemical communications (Cambridge, England)'
_journal_page_first 16640
_journal_page_last 16643
_journal_paper_doi 10.1039/d5cc03352g
_journal_volume 61
_journal_year 2025
_chemical_formula_moiety 'C54 H30 Ag6 Fe3 N18 S3'
_chemical_formula_sum 'C54 H30 Ag6 Fe3 N18 S3'
_chemical_formula_weight 1841.91
_space_group_crystal_system hexagonal
_space_group_IT_number 170
_space_group_name_Hall 'P 65'
_space_group_name_H-M_alt 'P 65'
_atom_sites_solution_hydrogens geom
_audit_creation_date 2025-08-07
_audit_creation_method
;
Olex2 1.3
(compiled Nov 21 2019 18:26:39 for OlexSys, GUI svn.r6003)
;
_audit_update_record
;
2025-08-08 deposited with the CCDC.	2025-09-23 downloaded from the CCDC.
;
_cell_angle_alpha 90
_cell_angle_beta 90
_cell_angle_gamma 120
_cell_formula_units_Z 6
_cell_length_a 25.8631(16)
_cell_length_b 25.8631(16)
_cell_length_c 20.8337(17)
_cell_measurement_reflns_used 9979
_cell_measurement_temperature 250.1
_cell_measurement_theta_max 25.28
_cell_measurement_theta_min 2.41
_cell_volume 12068.6(14)
_computing_cell_refinement 'SAINT V8.40A (Bruker, 2019)'
_computing_data_reduction 'SAINT V8.40A (Bruker, 2019)'
_computing_molecular_graphics 'Olex2 1.3 (Dolomanov et al., 2009)'
_computing_publication_material 'Olex2 1.3 (Dolomanov et al., 2009)'
_computing_structure_refinement 'SHELXL 2018/3 (Sheldrick, 2015)'
_computing_structure_solution 'SHELXT 2014/5 (Sheldrick, 2014)'
_diffrn_ambient_temperature 250.1
_diffrn_measured_fraction_theta_full 0.999
_diffrn_measured_fraction_theta_max 0.999
_diffrn_measurement_device_type 'Bruker APEX-II CCD'
_diffrn_measurement_method '\f and \w scans'
_diffrn_radiation_type MoK\a
_diffrn_radiation_wavelength 0.71073
_diffrn_reflns_av_R_equivalents 0.0505
_diffrn_reflns_av_unetI/netI 0.0287
_diffrn_reflns_Laue_measured_fraction_full 0.999
_diffrn_reflns_Laue_measured_fraction_max 0.999
_diffrn_reflns_limit_h_max 31
_diffrn_reflns_limit_h_min -30
_diffrn_reflns_limit_k_max 27
_diffrn_reflns_limit_k_min -31
_diffrn_reflns_limit_l_max 25
_diffrn_reflns_limit_l_min -25
_diffrn_reflns_number 145328
_diffrn_reflns_point_group_measured_fraction_full 0.999
_diffrn_reflns_point_group_measured_fraction_max 0.997
_diffrn_reflns_theta_full 25.242
_diffrn_reflns_theta_max 25.485
_diffrn_reflns_theta_min 2.406
_diffrn_source_current 1.4
_diffrn_source_power 0.07
_diffrn_source_voltage 50.0
_diffrn_standards_number 0
_exptl_absorpt_coefficient_mu 2.069
_exptl_absorpt_correction_T_max 0.4902
_exptl_absorpt_correction_T_min 0.3880
_exptl_crystal_colour 'clear reddish red'
_exptl_crystal_colour_lustre clear
_exptl_crystal_colour_modifier reddish
_exptl_crystal_colour_primary red
_exptl_crystal_density_diffrn 1.521
_exptl_crystal_description block
_exptl_crystal_F_000 5328
_exptl_crystal_size_max 0.3
_exptl_crystal_size_mid 0.2
_exptl_crystal_size_min 0.2
_refine_diff_density_max 0.504
_refine_diff_density_min -0.470
_refine_diff_density_rms 0.057
_refine_ls_abs_structure_details
;
 Flack x determined using 5616 quotients [(I+)-(I-)]/[(I+)+(I-)]
 (Parsons, Flack and Wagner, Acta Cryst. B69 (2013) 249-259).
;
_refine_ls_abs_structure_Flack -0.003(8)
_refine_ls_extinction_method none
_refine_ls_goodness_of_fit_ref 1.003
_refine_ls_hydrogen_treatment constr
_refine_ls_matrix_type full
_refine_ls_number_parameters 757
_refine_ls_number_reflns 14931
_refine_ls_number_restraints 1
_refine_ls_restrained_S_all 1.003
_refine_ls_R_factor_all 0.0393
_refine_ls_R_factor_gt 0.0302
_refine_ls_shift/su_max 0.028
_refine_ls_shift/su_mean 0.001
_refine_ls_structure_factor_coef Fsqd
_refine_ls_weighting_details 'w=1/[\s^2^(Fo^2^)+(0.0381P)^2^+4.8953P] where P=(Fo^2^+2Fc^2^)/3'
_refine_ls_weighting_scheme calc
_refine_ls_wR_factor_gt 0.0695
_refine_ls_wR_factor_ref 0.0733
_reflns_Friedel_coverage 0.939
_reflns_Friedel_fraction_full 0.999
_reflns_Friedel_fraction_max 0.995
_reflns_number_gt 12951
_reflns_number_total 14931
_reflns_threshold_expression 'I > 2\s(I)'
_cod_data_source_file d5cc03352g2.cif
_cod_data_source_block 1_sq_CCDC1
_cod_depositor_comments 'Adding full bibliography for 7135005--7135008.cif.'
_cod_original_cell_volume 12068.6(18)
_cod_database_code 7135007
_shelx_shelxl_version_number 2018/3
_shelx_space_group_comment
;
The symmetry employed for this shelxl refinement is uniquely defined
by the following loop, which should always be used as a source of
symmetry information in preference to the above space-group names.
They are only intended as comments.
;
_olex2_refinement_description
;
1. Fixed Uiso
 At 1.2 times of:
  All C(H) groups
2.a Aromatic/amide H refined with riding coordinates:
 C11(H11), C5(H5), C42(H42), C13(H13), C32(H32), C30(H30), C10(H10), C41(H41),
 C39(H39), C29(H29), C2(H2), C4(H4), C1(H1), C15(H15), C24(H24), C38(H38),
 C33(H33), C25(H25), C19(H19), C7(H7), C14(H14), C28(H28), C36(H36), C18(H18),
 C27(H27), C22(H22), C8(H8), C16(H16), C21(H21), C35(H35)
;
_smtbx_masks_void_probe_radius 1.2
_smtbx_masks_void_truncation_radius 1.2
_olex2_submission_special_instructions 'No special instructions were received'

loop_
_space_group_symop_operation_xyz
'x, y, z'
'-y, x-y, z+2/3'
'-x+y, -x, z+1/3'
'-x, -y, z+1/2'
'y, -x+y, z+1/6'
'x-y, x, z+5/6'

loop_
_atom_site_label
_atom_site_type_symbol
_atom_site_fract_x
_atom_site_fract_y
_atom_site_fract_z
_atom_site_U_iso_or_equiv
_atom_site_adp_type
_atom_site_occupancy
_atom_site_site_symmetry_order
_atom_site_calc_flag
_atom_site_refinement_flags_posn
_atom_site_refinement_flags_adp
_atom_site_refinement_flags_occupancy
_atom_site_disorder_assembly
_atom_site_disorder_group
Ag5 Ag -0.07403(2) 1.29926(2) 0.31894(3) 0.06041(17) Uani 1 1 d . . . . .
Ag2 Ag 0.35593(3) 1.00702(3) -0.00349(3) 0.05967(16) Uani 1 1 d . . . . .
Ag6 Ag 0.00030(3) 1.64498(3) 0.64287(3) 0.06338(17) Uani 1 1 d . . . . .
Ag1 Ag 0.07199(3) 0.66719(3) 0.31428(4) 0.06922(19) Uani 1 1 d . . . . .
Ag4 Ag -0.32007(3) 0.95074(3) 0.33232(3) 0.0721(2) Uani 1 1 d . . . . .
Ag3 Ag 0.30820(3) 1.02745(3) 0.34615(3) 0.0759(2) Uani 1 1 d . . . . .
Fe2 Fe -0.19903(3) 1.11990(3) 0.16090(4) 0.03163(19) Uani 1 1 d . . . . .
Fe3 Fe -0.01280(3) 1.48377(3) 0.47637(4) 0.03129(19) Uani 1 1 d . . . . .
Fe1 Fe 0.20956(3) 0.86032(4) 0.17154(4) 0.03333(19) Uani 1 1 d . . . . .
S1 S 0.38424(7) 0.70249(7) 0.15165(10) 0.0436(4) Uani 1 1 d . . . . .
S3 S -0.35647(8) 1.29815(7) 0.14797(10) 0.0504(4) Uani 1 1 d . . . . .
S2 S 0.00119(9) 0.98445(9) 0.17162(10) 0.0551(5) Uani 1 1 d . . . . .
N6 N -0.4643(2) 1.4305(2) 0.1448(3) 0.0364(11) Uani 1 1 d . . . . .
N5 N -0.2591(2) 1.1573(2) 0.1596(3) 0.0406(12) Uani 1 1 d . . . . .
N16 N -0.0340(2) 1.4149(2) 0.4070(3) 0.0443(13) Uani 1 1 d . . . . .
N1 N 0.4965(2) 0.5765(2) 0.1452(3) 0.0388(12) Uani 1 1 d . . . . .
N13 N -0.2553(2) 1.0575(2) 0.2323(3) 0.0433(13) Uani 1 1 d . . . . .
N4 N -0.1519(2) 1.0695(2) 0.1588(3) 0.0443(13) Uani 1 1 d . . . . .
N2 N 0.2760(2) 0.8329(2) 0.1576(3) 0.0376(12) Uani 1 1 d . . . . .
N17 N 0.0084(2) 1.5551(3) 0.5430(3) 0.0482(14) Uani 1 1 d . . . . .
N18 N -0.0620(3) 1.6825(2) 0.7500(3) 0.0481(14) Uani 1 1 d . . . . .
N15 N -0.1441(3) 1.1810(3) 0.2350(3) 0.0552(16) Uani 1 1 d . . . . .
N3 N 0.1385(2) 0.8828(2) 0.1821(3) 0.0445(13) Uani 1 1 d . . . . .
N9 N 0.2575(2) 0.9333(3) 0.1032(3) 0.0463(14) Uani 1 1 d . . . . .
N7 N 0.0096(2) 0.5492(2) 0.4010(3) 0.0425(13) Uani 1 1 d . . . . .
N12 N 0.2595(3) 0.9197(3) 0.2466(3) 0.0515(15) Uani 1 1 d . . . . .
N11 N 0.1565(3) 0.8000(3) 0.0955(3) 0.0565(16) Uani 1 1 d . . . . .
N10 N 0.4501(3) 1.0323(3) -0.1155(3) 0.0545(15) Uani 1 1 d . . . . .
C11 C 0.3785(2) 0.8564(3) 0.1582(3) 0.0376(14) Uani 1 1 d . . . . .
H11 H 0.419217 0.885256 0.160679 0.045 Uiso 1 1 calc R U . . .
C5 C 0.5400(3) 0.6344(2) 0.1462(3) 0.0399(15) Uani 1 1 d . . . . .
H5 H 0.579916 0.643191 0.144919 0.048 Uiso 1 1 calc R U . . .
N8 N 0.1617(3) 0.7860(3) 0.2373(3) 0.0562(16) Uani 1 1 d . . . . .
C12 C 0.3614(3) 0.7970(3) 0.1515(3) 0.0375(14) Uani 1 1 d . . . . .
C42 C -0.5075(3) 1.3735(3) 0.1448(3) 0.0360(14) Uani 1 1 d . . . . .
H42 H -0.547326 1.365090 0.143032 0.043 Uiso 1 1 calc R U . . .
C13 C 0.3008(3) 0.7566(3) 0.1474(4) 0.0445(16) Uani 1 1 d . . . . .
H13 H 0.287168 0.715638 0.142318 0.053 Uiso 1 1 calc R U . . .
C32 C -0.2772(3) 1.2386(3) 0.1546(4) 0.0525(19) Uani 1 1 d . . . . .
H32 H -0.260954 1.280136 0.151594 0.063 Uiso 1 1 calc R U . . .
C51 C -0.1174(3) 1.2203(3) 0.2664(4) 0.0529(18) Uani 1 1 d . . . . .
C45 C 0.2913(3) 0.9643(3) 0.0656(4) 0.0495(17) Uani 1 1 d . . . . .
C3 C 0.4695(3) 0.6689(3) 0.1544(3) 0.0406(15) Uani 1 1 d . . . . .
C30 C -0.3592(3) 1.1399(3) 0.1568(3) 0.0390(15) Uani 1 1 d . . . . .
H30 H -0.400503 1.112670 0.156150 0.047 Uiso 1 1 calc R U . . .
C10 C 0.3365(2) 0.8731(2) 0.1611(3) 0.0362(14) Uani 1 1 d . . . . .
H10 H 0.349119 0.913917 0.165711 0.043 Uiso 1 1 calc R U . . .
C41 C -0.4972(3) 1.3267(3) 0.1471(3) 0.0424(16) Uani 1 1 d . . . . .
H41 H -0.529545 1.287394 0.146575 0.051 Uiso 1 1 calc R U . . .
C39 C -0.3937(3) 1.3960(3) 0.1511(4) 0.0441(16) Uani 1 1 d . . . . .
H39 H -0.353541 1.405566 0.153644 0.053 Uiso 1 1 calc R U . . .
N14 N -0.1377(3) 1.1860(3) 0.0960(3) 0.0582(16) Uani 1 1 d . . . . .
C6 C 0.4050(3) 0.7764(3) 0.1520(3) 0.0369(14) Uani 1 1 d . . . . .
C29 C -0.3189(3) 1.1199(3) 0.1601(3) 0.0410(15) Uani 1 1 d . . . . .
H29 H -0.333543 1.078603 0.162669 0.049 Uiso 1 1 calc R U . . .
C2 C 0.4259(3) 0.6096(3) 0.1532(4) 0.0512(18) Uani 1 1 d . . . . .
H2 H 0.385453 0.598946 0.155575 0.061 Uiso 1 1 calc R U . . .
C40 C -0.4385(3) 1.3367(3) 0.1502(3) 0.0404(15) Uani 1 1 d . . . . .
C53 C 0.0106(3) 1.5908(3) 0.5753(4) 0.0550(19) Uani 1 1 d . . . . .
C49 C -0.2807(3) 1.0206(3) 0.2681(4) 0.0546(19) Uani 1 1 d . . . . .
C47 C 0.1207(4) 0.7724(4) 0.0603(4) 0.065(2) Uani 1 1 d . . . . .
C4 C 0.5292(3) 0.6806(3) 0.1491(3) 0.0429(16) Uani 1 1 d . . . . .
H4 H 0.561023 0.720125 0.147531 0.052 Uiso 1 1 calc R U . . .
C1 C 0.4413(3) 0.5656(3) 0.1484(4) 0.0447(16) Uani 1 1 d . . . . .
H1 H 0.410418 0.525542 0.147453 0.054 Uiso 1 1 calc R U . . .
C48 C 0.2805(3) 0.9576(4) 0.2825(4) 0.060(2) Uani 1 1 d . . . . .
C9 C 0.4570(3) 0.7180(3) 0.1533(3) 0.0389(14) Uani 1 1 d . . . . .
C43 C 0.0278(3) 0.5901(4) 0.3688(4) 0.0542(19) Uani 1 1 d . . . . .
C15 C 0.0806(3) 0.8371(3) 0.1878(4) 0.062(2) Uani 1 1 d . . . . .
H15 H 0.072861 0.797679 0.191665 0.074 Uiso 1 1 calc R U . . .
C26 C -0.1004(3) 0.9960(3) 0.1630(3) 0.0499(17) Uani 1 1 d . . . . .
C24 C -0.0927(3) 1.0926(3) 0.1639(4) 0.059(2) Uani 1 1 d . . . . .
H24 H -0.068050 1.134291 0.165890 0.071 Uiso 1 1 calc R U . . .
C38 C -0.4075(3) 1.4413(3) 0.1483(3) 0.0458(16) Uani 1 1 d . . . . .
H38 H -0.376183 1.481090 0.148836 0.055 Uiso 1 1 calc R U . . .
C33 C -0.2397(3) 1.2155(3) 0.1589(4) 0.0520(18) Uani 1 1 d . . . . .
H33 H -0.198364 1.242063 0.161392 0.062 Uiso 1 1 calc R U . . .
C46 C 0.4180(3) 1.0294(3) -0.0757(4) 0.0554(19) Uani 1 1 d . . . . .
C37 C -0.4277(3) 1.2868(3) 0.1510(3) 0.0401(14) Uani 1 1 d . . . . .
C31 C -0.3377(3) 1.2020(3) 0.1546(3) 0.0426(15) Uani 1 1 d . . . . .
C50 C -0.0985(4) 1.2220(3) 0.0684(4) 0.063(2) Uani 1 1 d . . . . .
C54 C -0.0345(4) 1.6751(3) 0.7121(4) 0.0561(19) Uani 1 1 d . . . . .
C25 C -0.0664(3) 1.0571(4) 0.1663(4) 0.063(2) Uani 1 1 d . . . . .
H25 H -0.024699 1.075121 0.170289 0.075 Uiso 1 1 calc R U . . .
C19 C 0.1474(3) 0.9366(3) 0.1792(4) 0.059(2) Uani 1 1 d . . . . .
H19 H 0.186946 0.968403 0.177813 0.070 Uiso 1 1 calc R U . . .
C7 C 0.4654(3) 0.8111(3) 0.1548(5) 0.063(2) Uani 1 1 d . . . . .
H7 H 0.485453 0.853056 0.156249 0.076 Uiso 1 1 calc R U . . .
C34 C -0.3798(3) 1.2241(3) 0.1547(4) 0.0478(18) Uani 1 1 d . . . . .
C52 C -0.0451(3) 1.3755(4) 0.3736(4) 0.057(2) Uani 1 1 d . . . . .
C14 C 0.2610(3) 0.7764(3) 0.1507(4) 0.0484(17) Uani 1 1 d . . . . .
H14 H 0.220203 0.747972 0.147839 0.058 Uiso 1 1 calc R U . . .
C28 C -0.1841(3) 1.0098(3) 0.1541(4) 0.0551(19) Uani 1 1 d . . . . .
H28 H -0.225748 0.991774 0.149962 0.066 Uiso 1 1 calc R U . . .
C36 C -0.4673(4) 1.2276(3) 0.1612(6) 0.078(3) Uani 1 1 d . . . . .
H36 H -0.508307 1.212267 0.168417 0.094 Uiso 1 1 calc R U . . .
C18 C 0.1009(3) 0.9500(4) 0.1779(4) 0.063(2) Uani 1 1 d . . . . .
H18 H 0.109767 0.989786 0.174119 0.075 Uiso 1 1 calc R U . . .
C23 C -0.0751(3) 0.9571(4) 0.1683(4) 0.0523(18) Uani 1 1 d . . . . .
C27 C -0.1595(3) 0.9741(3) 0.1550(4) 0.061(2) Uani 1 1 d . . . . .
H27 H -0.184541 0.932730 0.149785 0.073 Uiso 1 1 calc R U . . .
C22 C -0.1047(4) 0.8980(4) 0.1750(4) 0.071(2) Uani 1 1 d . . . . .
H22 H -0.146584 0.874824 0.175567 0.086 Uiso 1 1 calc R U . . .
C8 C 0.4953(3) 0.7775(3) 0.1555(4) 0.059(2) Uani 1 1 d . . . . .
H8 H 0.537050 0.794790 0.157262 0.071 Uiso 1 1 calc R U . . .
C16 C 0.0337(3) 0.8477(4) 0.1880(4) 0.065(2) Uani 1 1 d . . . . .
H16 H -0.005462 0.815446 0.192223 0.078 Uiso 1 1 calc R U . . .
C17 C 0.0427(3) 0.9048(4) 0.1823(4) 0.0539(19) Uani 1 1 d . . . . .
C20 C -0.0080(3) 0.9152(4) 0.1796(4) 0.0538(19) Uani 1 1 d . . . . .
C44 C 0.1290(3) 0.7450(4) 0.2642(4) 0.065(2) Uani 1 1 d . . . . .
C21 C -0.0665(4) 0.8735(4) 0.1814(4) 0.068(2) Uani 1 1 d . . . . .
H21 H -0.080548 0.832443 0.186272 0.081 Uiso 1 1 calc R U . . .
C35 C -0.4405(3) 1.1928(3) 0.1596(6) 0.097(4) Uani 1 1 d . . . . .
H35 H -0.462460 1.150882 0.161713 0.116 Uiso 1 1 calc R U . . .

loop_
_atom_site_aniso_label
_atom_site_aniso_U_11
_atom_site_aniso_U_22
_atom_site_aniso_U_33
_atom_site_aniso_U_23
_atom_site_aniso_U_13
_atom_site_aniso_U_12
Ag5 0.0498(3) 0.0524(3) 0.0843(4) -0.0351(3) -0.0223(3) 0.0294(3)
Ag2 0.0570(3) 0.0604(3) 0.0651(4) 0.0130(3) 0.0248(3) 0.0319(3)
Ag6 0.0782(4) 0.0654(4) 0.0583(4) -0.0111(3) 0.0124(3) 0.0446(3)
Ag1 0.0475(3) 0.0587(4) 0.0907(5) 0.0361(3) 0.0129(3) 0.0185(3)
Ag4 0.0769(4) 0.0559(4) 0.0834(5) 0.0371(3) 0.0187(4) 0.0332(3)
Ag3 0.1004(5) 0.0649(4) 0.0741(5) -0.0321(4) -0.0180(4) 0.0501(4)
Fe2 0.0270(4) 0.0273(4) 0.0407(5) 0.0006(4) -0.0001(4) 0.0136(3)
Fe3 0.0251(4) 0.0293(4) 0.0399(5) -0.0021(4) -0.0024(4) 0.0139(3)
Fe1 0.0252(4) 0.0306(4) 0.0452(5) -0.0008(4) -0.0021(4) 0.0147(3)
S1 0.0336(8) 0.0305(8) 0.0685(12) -0.0045(8) 0.0032(8) 0.0175(7)
S3 0.0437(9) 0.0376(8) 0.0775(13) 0.0070(9) 0.0011(9) 0.0261(7)
S2 0.0605(11) 0.0817(14) 0.0505(11) 0.0059(10) 0.0019(9) 0.0561(11)
N6 0.034(3) 0.034(3) 0.045(3) 0.005(2) -0.003(2) 0.020(2)
N5 0.037(3) 0.034(3) 0.056(4) 0.007(3) 0.004(3) 0.022(2)
N16 0.038(3) 0.040(3) 0.055(4) -0.022(3) -0.009(3) 0.019(3)
N1 0.031(3) 0.026(2) 0.055(3) 0.002(2) 0.004(2) 0.011(2)
N13 0.040(3) 0.036(3) 0.055(4) 0.014(3) 0.008(3) 0.020(3)
N4 0.038(3) 0.054(3) 0.050(4) -0.007(3) -0.010(3) 0.031(3)
N2 0.033(3) 0.033(3) 0.049(3) -0.005(2) -0.002(2) 0.018(2)
N17 0.044(3) 0.051(4) 0.053(4) -0.015(3) -0.003(3) 0.027(3)
N18 0.055(4) 0.045(3) 0.045(4) -0.005(3) 0.008(3) 0.025(3)
N15 0.056(4) 0.042(3) 0.066(4) -0.020(3) -0.012(3) 0.023(3)
N3 0.036(3) 0.042(3) 0.063(4) 0.012(3) 0.004(3) 0.025(3)
N9 0.041(3) 0.042(3) 0.053(4) 0.012(3) 0.008(3) 0.019(3)
N7 0.038(3) 0.043(3) 0.046(3) 0.012(3) 0.006(2) 0.020(3)
N12 0.051(4) 0.053(4) 0.060(4) -0.018(3) -0.009(3) 0.033(3)
N11 0.038(3) 0.058(4) 0.063(4) -0.008(3) -0.020(3) 0.016(3)
N10 0.052(4) 0.042(3) 0.067(4) 0.010(3) 0.013(3) 0.022(3)
C11 0.023(3) 0.033(3) 0.050(4) 0.001(3) -0.002(3) 0.009(2)
C5 0.029(3) 0.029(3) 0.064(4) -0.004(3) 0.003(3) 0.017(3)
N8 0.048(4) 0.054(4) 0.071(4) 0.023(3) 0.007(3) 0.028(3)
C12 0.037(3) 0.035(3) 0.042(4) -0.004(3) 0.003(3) 0.018(3)
C42 0.033(3) 0.040(3) 0.042(4) -0.004(3) -0.003(3) 0.024(3)
C13 0.037(3) 0.028(3) 0.074(5) -0.011(3) -0.008(3) 0.021(3)
C32 0.046(4) 0.032(3) 0.086(6) 0.008(4) 0.012(4) 0.025(3)
C51 0.037(4) 0.050(4) 0.070(5) -0.014(4) -0.003(3) 0.020(3)
C45 0.046(4) 0.049(4) 0.061(5) 0.003(4) -0.001(4) 0.029(4)
C3 0.038(3) 0.032(3) 0.052(4) 0.000(3) 0.007(3) 0.018(3)
C30 0.026(3) 0.039(3) 0.054(4) 0.004(3) 0.003(3) 0.018(3)
C10 0.030(3) 0.024(3) 0.054(4) -0.003(3) 0.000(3) 0.014(2)
C41 0.040(3) 0.026(3) 0.063(5) 0.001(3) -0.010(3) 0.018(3)
C39 0.031(3) 0.038(3) 0.068(5) -0.012(3) -0.009(3) 0.020(3)
N14 0.049(4) 0.056(4) 0.061(4) 0.014(3) 0.021(3) 0.020(3)
C6 0.037(3) 0.039(3) 0.045(4) -0.008(3) -0.007(3) 0.027(3)
C29 0.036(3) 0.025(3) 0.065(5) 0.003(3) 0.007(3) 0.018(3)
C2 0.030(3) 0.029(3) 0.091(6) 0.012(4) 0.014(4) 0.012(3)
C40 0.043(4) 0.049(4) 0.041(4) 0.002(3) -0.004(3) 0.031(3)
C53 0.050(4) 0.046(4) 0.067(5) -0.008(4) 0.001(4) 0.023(4)
C49 0.054(5) 0.051(4) 0.064(5) 0.007(4) 0.002(4) 0.030(4)
C47 0.061(5) 0.056(5) 0.081(6) -0.008(4) -0.019(5) 0.030(4)
C4 0.031(3) 0.030(3) 0.065(5) 0.002(3) 0.009(3) 0.013(3)
C1 0.030(3) 0.030(3) 0.072(5) -0.007(3) 0.004(3) 0.014(3)
C48 0.052(5) 0.068(5) 0.065(5) -0.011(4) -0.006(4) 0.034(4)
C9 0.033(3) 0.033(3) 0.053(4) -0.008(3) 0.000(3) 0.018(3)
C43 0.044(4) 0.066(5) 0.063(5) 0.005(4) 0.003(4) 0.035(4)
C15 0.038(4) 0.056(5) 0.100(6) 0.017(4) 0.015(4) 0.030(4)
C26 0.054(4) 0.070(5) 0.048(4) -0.005(4) -0.009(3) 0.047(4)
C24 0.038(4) 0.054(4) 0.085(6) -0.002(4) -0.011(4) 0.022(3)
C38 0.040(3) 0.036(3) 0.063(5) -0.008(3) -0.004(3) 0.021(3)
C33 0.032(3) 0.029(3) 0.089(6) 0.009(4) 0.004(4) 0.011(3)
C46 0.054(4) 0.052(4) 0.066(5) 0.016(4) 0.020(4) 0.031(4)
C37 0.038(3) 0.033(3) 0.055(4) 0.004(3) -0.002(3) 0.022(3)
C31 0.041(3) 0.039(3) 0.055(4) 0.002(3) 0.000(3) 0.026(3)
C50 0.073(5) 0.049(5) 0.067(5) 0.010(4) 0.025(4) 0.031(4)
C54 0.061(5) 0.049(4) 0.055(5) -0.004(4) 0.008(4) 0.025(4)
C25 0.043(4) 0.083(6) 0.082(6) 0.007(5) -0.005(4) 0.046(4)
C19 0.053(4) 0.061(5) 0.079(6) 0.010(4) 0.008(4) 0.041(4)
C7 0.042(4) 0.034(3) 0.120(7) -0.015(4) -0.012(4) 0.023(3)
C34 0.040(4) 0.033(3) 0.076(5) 0.010(3) 0.007(4) 0.023(3)
C52 0.039(4) 0.065(5) 0.076(5) -0.018(4) -0.020(4) 0.031(4)
C14 0.038(3) 0.031(3) 0.074(5) -0.013(3) -0.008(3) 0.016(3)
C28 0.038(4) 0.047(4) 0.085(6) -0.010(4) -0.005(4) 0.024(3)
C36 0.049(4) 0.042(4) 0.153(9) 0.009(5) 0.004(5) 0.030(4)
C18 0.064(5) 0.064(5) 0.084(6) 0.015(4) 0.011(4) 0.050(4)
C23 0.054(4) 0.073(5) 0.052(4) 0.007(4) 0.005(4) 0.049(4)
C27 0.064(5) 0.060(5) 0.082(6) -0.006(4) -0.009(4) 0.048(4)
C22 0.051(5) 0.088(6) 0.095(7) 0.016(5) 0.006(4) 0.050(5)
C8 0.033(3) 0.040(4) 0.105(7) -0.005(4) 0.008(4) 0.020(3)
C16 0.047(4) 0.058(5) 0.106(7) 0.010(4) 0.005(4) 0.038(4)
C17 0.044(4) 0.075(5) 0.061(5) 0.008(4) 0.002(3) 0.044(4)
C20 0.058(5) 0.077(5) 0.053(5) 0.002(4) 0.005(4) 0.054(4)
C44 0.044(4) 0.057(5) 0.095(6) 0.031(5) 0.008(4) 0.027(4)
C21 0.057(5) 0.074(5) 0.094(7) 0.017(5) 0.012(4) 0.049(5)
C35 0.044(4) 0.038(4) 0.210(12) 0.018(6) 0.018(6) 0.021(4)

loop_
_atom_type_symbol
_atom_type_description
_atom_type_scat_dispersion_real
_atom_type_scat_dispersion_imag
_atom_type_scat_source
C C 0.0033 0.0016 'International Tables Vol C Tables 4.2.6.8 and 6.1.1.4'
H H 0.0000 0.0000 'International Tables Vol C Tables 4.2.6.8 and 6.1.1.4'
Ag Ag -0.8971 1.1015 'International Tables Vol C Tables 4.2.6.8 and 6.1.1.4'
Fe Fe 0.3463 0.8444 'International Tables Vol C Tables 4.2.6.8 and 6.1.1.4'
N N 0.0061 0.0033 'International Tables Vol C Tables 4.2.6.8 and 6.1.1.4'
S S 0.1246 0.1234 'International Tables Vol C Tables 4.2.6.8 and 6.1.1.4'

loop_
_geom_angle_atom_site_label_1
_geom_angle_atom_site_label_2
_geom_angle_atom_site_label_3
_geom_angle
_geom_angle_site_symmetry_1
_geom_angle_site_symmetry_3
_geom_angle_publ_flag
C52 Ag5 C51 170.4(3) . . ?
C45 Ag2 C46 166.0(3) . . ?
C53 Ag6 Ag3 76.7(2) . 5_465 ?
C54 Ag6 Ag3 112.1(2) . 5_465 ?
C54 Ag6 C53 162.6(3) . . ?
C43 Ag1 C44 170.8(3) . . ?
C47 Ag4 C49 171.2(3) 3_465 . ?
C48 Ag3 Ag6 111.0(2) . 6_764 ?
C48 Ag3 C50 167.5(3) . 3_465 ?
C50 Ag3 Ag6 79.2(2) 3_465 6_764 ?
N13 Fe2 N5 88.69(19) . . ?
N13 Fe2 N4 86.3(2) . . ?
N13 Fe2 N18 91.6(2) . 3_364 ?
N13 Fe2 N15 90.3(2) . . ?
N4 Fe2 N5 171.07(19) . . ?
N4 Fe2 N18 87.6(2) . 3_364 ?
N18 Fe2 N5 85.2(2) 3_364 . ?
N15 Fe2 N5 92.2(2) . . ?
N15 Fe2 N4 95.2(2) . . ?
N15 Fe2 N18 176.7(2) . 3_364 ?
N14 Fe2 N5 92.6(2) . . ?
N14 Fe2 N13 175.2(2) . . ?
N14 Fe2 N4 93.0(2) . . ?
N14 Fe2 N18 93.2(2) . 3_364 ?
N14 Fe2 N15 85.0(2) . . ?
N6 Fe3 N1 177.8(2) 3_365 3_575 ?
N16 Fe3 N6 91.40(19) . 3_365 ?
N16 Fe3 N1 90.11(19) . 3_575 ?
N16 Fe3 N17 177.8(2) . . ?
N16 Fe3 N7 91.0(2) . 1_565 ?
N16 Fe3 N10 88.2(2) . 2_675 ?
N17 Fe3 N6 88.1(2) . 3_365 ?
N17 Fe3 N1 90.4(2) . 3_575 ?
N17 Fe3 N7 86.8(2) . 1_565 ?
N17 Fe3 N10 94.0(2) . 2_675 ?
N7 Fe3 N6 91.53(19) 1_565 3_365 ?
N7 Fe3 N1 90.0(2) 1_565 3_575 ?
N7 Fe3 N10 177.9(2) 1_565 2_675 ?
N10 Fe3 N6 90.5(2) 2_675 3_365 ?
N10 Fe3 N1 88.0(2) 2_675 3_575 ?
N2 Fe1 N3 176.3(2) . . ?
N2 Fe1 N9 89.7(2) . . ?
N9 Fe1 N3 91.4(2) . . ?
N12 Fe1 N2 92.3(2) . . ?
N12 Fe1 N3 91.2(2) . . ?
N12 Fe1 N9 88.7(2) . . ?
N12 Fe1 N11 178.4(2) . . ?
N12 Fe1 N8 92.7(3) . . ?
N11 Fe1 N2 89.2(2) . . ?
N11 Fe1 N3 87.2(2) . . ?
N11 Fe1 N9 91.6(2) . . ?
N11 Fe1 N8 87.0(2) . . ?
N8 Fe1 N2 89.4(2) . . ?
N8 Fe1 N3 89.3(2) . . ?
N8 Fe1 N9 178.4(2) . . ?
C6 S1 C9 92.5(3) . . ?
C34 S3 C37 93.3(3) . . ?
C20 S2 C23 92.5(4) . . ?
C42 N6 Fe3 121.8(4) . 2_684 ?
C42 N6 C38 116.9(5) . . ?
C38 N6 Fe3 121.3(4) . 2_684 ?
C29 N5 Fe2 119.4(4) . . ?
C33 N5 Fe2 123.2(4) . . ?
C33 N5 C29 117.4(5) . . ?
C52 N16 Fe3 174.8(6) . . ?
C5 N1 Fe3 122.2(4) . 2_774 ?
C1 N1 Fe3 120.9(4) . 2_774 ?
C1 N1 C5 116.8(5) . . ?
C49 N13 Fe2 170.5(6) . . ?
C24 N4 Fe2 125.9(5) . . ?
C24 N4 C28 115.5(6) . . ?
C28 N4 Fe2 118.5(4) . . ?
C10 N2 Fe1 121.8(4) . . ?
C14 N2 Fe1 122.2(4) . . ?
C14 N2 C10 115.8(5) . . ?
C53 N17 Fe3 168.8(6) . . ?
C54 N18 Fe2 170.2(6) . 2_685 ?
C51 N15 Fe2 166.3(6) . . ?
C15 N3 Fe1 118.6(4) . . ?
C19 N3 Fe1 123.9(5) . . ?
C19 N3 C15 117.3(6) . . ?
C45 N9 Fe1 162.0(5) . . ?
C43 N7 Fe3 168.5(6) . 1_545 ?
C48 N12 Fe1 165.8(6) . . ?
C47 N11 Fe1 165.2(7) . . ?
C46 N10 Fe3 165.1(6) . 3_464 ?
C12 C11 H11 120.0 . . ?
C10 C11 H11 120.0 . . ?
C10 C11 C12 119.9(5) . . ?
N1 C5 H5 118.2 . . ?
N1 C5 C4 123.6(5) . . ?
C4 C5 H5 118.2 . . ?
C44 N8 Fe1 168.0(7) . . ?
C11 C12 C13 117.4(5) . . ?
C11 C12 C6 121.8(5) . . ?
C13 C12 C6 120.7(5) . . ?
N6 C42 H42 118.2 . . ?
N6 C42 C41 123.5(6) . . ?
C41 C42 H42 118.2 . . ?
C12 C13 H13 120.2 . . ?
C14 C13 C12 119.7(5) . . ?
C14 C13 H13 120.2 . . ?
C33 C32 H32 119.6 . . ?
C31 C32 H32 119.6 . . ?
C31 C32 C33 120.8(6) . . ?
N15 C51 Ag5 171.7(7) . . ?
N9 C45 Ag2 169.0(6) . . ?
C2 C3 C4 115.6(5) . . ?
C2 C3 C9 123.6(6) . . ?
C4 C3 C9 120.3(5) . . ?
C29 C30 H30 120.5 . . ?
C29 C30 C31 119.1(5) . . ?
C31 C30 H30 120.5 . . ?
N2 C10 H10 118.6 . . ?
C11 C10 N2 122.8(5) . . ?
C11 C10 H10 118.6 . . ?
C42 C41 H41 119.7 . . ?
C42 C41 C40 120.6(6) . . ?
C40 C41 H41 119.7 . . ?
C40 C39 H39 119.8 . . ?
C40 C39 C38 120.4(6) . . ?
C38 C39 H39 119.8 . . ?
C50 N14 Fe2 169.1(7) . . ?
C12 C6 S1 122.5(4) . . ?
C7 C6 S1 110.6(4) . . ?
C7 C6 C12 126.8(5) . . ?
N5 C29 C30 122.7(5) . . ?
N5 C29 H29 118.7 . . ?
C30 C29 H29 118.7 . . ?
C3 C2 H2 119.9 . . ?
C3 C2 C1 120.3(6) . . ?
C1 C2 H2 119.9 . . ?
C41 C40 C37 120.4(6) . . ?
C39 C40 C41 115.7(5) . . ?
C39 C40 C37 123.9(5) . . ?
N17 C53 Ag6 169.5(7) . . ?
N13 C49 Ag4 173.7(6) . . ?
N11 C47 Ag4 171.4(8) . 2_674 ?
C5 C4 C3 119.8(5) . . ?
C5 C4 H4 120.1 . . ?
C3 C4 H4 120.1 . . ?
N1 C1 C2 123.8(6) . . ?
N1 C1 H1 118.1 . . ?
C2 C1 H1 118.1 . . ?
N12 C48 Ag3 172.1(7) . . ?
C3 C9 S1 119.5(4) . . ?
C8 C9 S1 111.1(5) . . ?
C8 C9 C3 129.4(6) . . ?
N7 C43 Ag1 172.4(6) . . ?
N3 C15 H15 119.2 . . ?
C16 C15 N3 121.5(7) . . ?
C16 C15 H15 119.2 . . ?
C25 C26 C23 122.7(6) . . ?
C27 C26 C25 115.5(6) . . ?
C27 C26 C23 121.8(7) . . ?
N4 C24 H24 118.8 . . ?
N4 C24 C25 122.4(7) . . ?
C25 C24 H24 118.8 . . ?
N6 C38 C39 122.8(6) . . ?
N6 C38 H38 118.6 . . ?
C39 C38 H38 118.6 . . ?
N5 C33 C32 123.1(6) . . ?
N5 C33 H33 118.5 . . ?
C32 C33 H33 118.5 . . ?
N10 C46 Ag2 168.9(6) . . ?
C40 C37 S3 120.9(5) . . ?
C36 C37 S3 109.7(5) . . ?
C36 C37 C40 129.0(6) . . ?
C32 C31 C30 116.9(5) . . ?
C32 C31 C34 123.3(6) . . ?
C30 C31 C34 119.8(5) . . ?
N14 C50 Ag3 174.4(7) . 2_674 ?
N18 C54 Ag6 168.5(7) . . ?
C26 C25 C24 120.9(7) . . ?
C26 C25 H25 119.6 . . ?
C24 C25 H25 119.6 . . ?
N3 C19 H19 118.2 . . ?
N3 C19 C18 123.5(7) . . ?
C18 C19 H19 118.2 . . ?
C6 C7 H7 123.4 . . ?
C6 C7 C8 113.2(6) . . ?
C8 C7 H7 123.4 . . ?
C31 C34 S3 121.7(5) . . ?
C35 C34 S3 109.3(5) . . ?
C35 C34 C31 129.0(6) . . ?
N16 C52 Ag5 173.6(7) . . ?
N2 C14 C13 124.4(6) . . ?
N2 C14 H14 117.8 . . ?
C13 C14 H14 117.8 . . ?
N4 C28 H28 118.3 . . ?
N4 C28 C27 123.3(6) . . ?
C27 C28 H28 118.3 . . ?
C37 C36 H36 123.6 . . ?
C37 C36 C35 112.7(7) . . ?
C35 C36 H36 123.6 . . ?
C19 C18 H18 120.1 . . ?
C17 C18 C19 119.8(7) . . ?
C17 C18 H18 120.1 . . ?
C26 C23 S2 122.3(6) . . ?
C22 C23 S2 110.5(5) . . ?
C22 C23 C26 127.1(7) . . ?
C26 C27 C28 122.2(7) . . ?
C26 C27 H27 118.9 . . ?
C28 C27 H27 118.9 . . ?
C23 C22 H22 123.5 . . ?
C23 C22 C21 113.1(8) . . ?
C21 C22 H22 123.5 . . ?
C9 C8 C7 112.5(6) . . ?
C9 C8 H8 123.8 . . ?
C7 C8 H8 123.8 . . ?
C15 C16 H16 119.3 . . ?
C15 C16 C17 121.3(7) . . ?
C17 C16 H16 119.3 . . ?
C18 C17 C16 116.4(6) . . ?
C18 C17 C20 122.8(7) . . ?
C16 C17 C20 120.7(7) . . ?
C17 C20 S2 122.2(6) . . ?
C21 C20 S2 110.8(5) . . ?
C21 C20 C17 126.9(7) . . ?
N8 C44 Ag1 176.7(7) . . ?
C22 C21 H21 123.4 . . ?
C20 C21 C22 113.1(8) . . ?
C20 C21 H21 123.4 . . ?
C34 C35 C36 114.7(7) . . ?
C34 C35 H35 122.7 . . ?
C36 C35 H35 122.7 . . ?

loop_
_geom_bond_atom_site_label_1
_geom_bond_atom_site_label_2
_geom_bond_distance
_geom_bond_site_symmetry_2
_geom_bond_publ_flag
Ag5 C51 2.082(7) . ?
Ag5 C52 2.067(8) . ?
Ag2 C45 2.059(8) . ?
Ag2 C46 2.061(8) . ?
Ag6 Ag3 3.1899(10) 5_465 ?
Ag6 C53 2.095(8) . ?
Ag6 C54 2.049(8) . ?
Ag1 C43 2.071(8) . ?
Ag1 C44 2.085(8) . ?
Ag4 C49 2.063(8) . ?
Ag4 C47 2.057(8) 3_465 ?
Ag3 C48 2.059(8) . ?
Ag3 C50 2.057(8) 3_465 ?
Fe2 N5 2.203(5) . ?
Fe2 N13 2.142(5) . ?
Fe2 N4 2.185(5) . ?
Fe2 N18 2.190(6) 3_364 ?
Fe2 N15 2.157(6) . ?
Fe2 N14 2.134(6) . ?
Fe3 N6 2.182(5) 3_365 ?
Fe3 N16 2.142(5) . ?
Fe3 N1 2.190(5) 3_575 ?
Fe3 N17 2.149(6) . ?
Fe3 N7 2.164(6) 1_565 ?
Fe3 N10 2.176(7) 2_675 ?
Fe1 N2 2.182(5) . ?
Fe1 N3 2.197(5) . ?
Fe1 N9 2.189(6) . ?
Fe1 N12 2.119(6) . ?
Fe1 N11 2.164(6) . ?
Fe1 N8 2.174(6) . ?
S1 C6 1.709(6) . ?
S1 C9 1.717(6) . ?
S3 C37 1.716(6) . ?
S3 C34 1.702(6) . ?
S2 C23 1.732(7) . ?
S2 C20 1.694(7) . ?
N6 C42 1.333(7) . ?
N6 C38 1.352(8) . ?
N5 C29 1.353(7) . ?
N5 C33 1.326(7) . ?
N16 C52 1.145(9) . ?
N1 C5 1.350(7) . ?
N1 C1 1.311(7) . ?
N13 C49 1.126(9) . ?
N4 C24 1.341(8) . ?
N4 C28 1.343(8) . ?
N2 C10 1.381(7) . ?
N2 C14 1.318(7) . ?
N17 C53 1.121(8) . ?
N18 C54 1.142(9) . ?
N15 C51 1.112(8) . ?
N3 C15 1.374(8) . ?
N3 C19 1.292(8) . ?
N9 C45 1.148(9) . ?
N7 C43 1.138(9) . ?
N12 C48 1.133(9) . ?
N11 C47 1.115(9) . ?
N10 C46 1.148(9) . ?
C11 H11 0.9400 . ?
C11 C12 1.375(8) . ?
C11 C10 1.358(8) . ?
C5 H5 0.9400 . ?
C5 C4 1.358(8) . ?
N8 C44 1.120(9) . ?
C12 C13 1.385(8) . ?
C12 C6 1.469(8) . ?
C42 H42 0.9400 . ?
C42 C41 1.366(8) . ?
C13 H13 0.9400 . ?
C13 C14 1.361(8) . ?
C32 H32 0.9400 . ?
C32 C33 1.373(8) . ?
C32 C31 1.366(9) . ?
C3 C2 1.377(8) . ?
C3 C4 1.420(8) . ?
C3 C9 1.458(8) . ?
C30 H30 0.9400 . ?
C30 C29 1.379(8) . ?
C30 C31 1.412(8) . ?
C10 H10 0.9400 . ?
C41 H41 0.9400 . ?
C41 C40 1.407(8) . ?
C39 H39 0.9400 . ?
C39 C40 1.384(9) . ?
C39 C38 1.388(8) . ?
N14 C50 1.132(9) . ?
C6 C7 1.360(9) . ?
C29 H29 0.9400 . ?
C2 H2 0.9400 . ?
C2 C1 1.386(8) . ?
C40 C37 1.452(8) . ?
C4 H4 0.9400 . ?
C1 H1 0.9400 . ?
C9 C8 1.353(9) . ?
C15 H15 0.9400 . ?
C15 C16 1.370(9) . ?
C26 C25 1.372(10) . ?
C26 C23 1.456(9) . ?
C26 C27 1.348(10) . ?
C24 H24 0.9400 . ?
C24 C25 1.391(9) . ?
C38 H38 0.9400 . ?
C33 H33 0.9400 . ?
C37 C36 1.366(9) . ?
C31 C34 1.462(8) . ?
C25 H25 0.9400 . ?
C19 H19 0.9400 . ?
C19 C18 1.407(9) . ?
C7 H7 0.9400 . ?
C7 C8 1.422(9) . ?
C34 C35 1.364(10) . ?
C14 H14 0.9400 . ?
C28 H28 0.9400 . ?
C28 C27 1.357(9) . ?
C36 H36 0.9400 . ?
C36 C35 1.385(10) . ?
C18 H18 0.9400 . ?
C18 C17 1.371(10) . ?
C23 C22 1.331(11) . ?
C27 H27 0.9400 . ?
C22 H22 0.9400 . ?
C22 C21 1.422(9) . ?
C8 H8 0.9400 . ?
C16 H16 0.9400 . ?
C16 C17 1.378(10) . ?
C17 C20 1.466(9) . ?
C20 C21 1.350(11) . ?
C21 H21 0.9400 . ?
C35 H35 0.9400 . ?

loop_
_geom_torsion_atom_site_label_1
_geom_torsion_atom_site_label_2
_geom_torsion_atom_site_label_3
_geom_torsion_atom_site_label_4
_geom_torsion
_geom_torsion_site_symmetry_1
_geom_torsion_site_symmetry_2
_geom_torsion_site_symmetry_3
_geom_torsion_site_symmetry_4
_geom_torsion_publ_flag
Fe2 N5 C29 C30 -177.4(5) . . . . ?
Fe2 N5 C33 C32 176.4(6) . . . . ?
Fe2 N4 C24 C25 175.7(6) . . . . ?
Fe2 N4 C28 C27 -177.3(7) . . . . ?
Fe3 N6 C42 C41 -178.7(5) 2_684 . . . ?
Fe3 N6 C38 C39 178.4(5) 2_684 . . . ?
Fe3 N1 C5 C4 -178.4(5) 2_774 . . . ?
Fe3 N1 C1 C2 176.6(6) 2_774 . . . ?
Fe3 N17 C53 Ag6 56(6) . . . . ?
Fe3 N10 C46 Ag2 15(6) 3_464 . . . ?
Fe1 N2 C10 C11 174.1(5) . . . . ?
Fe1 N2 C14 C13 -174.1(6) . . . . ?
Fe1 N3 C15 C16 -173.3(7) . . . . ?
Fe1 N3 C19 C18 171.7(6) . . . . ?
Fe1 N9 C45 Ag2 13(5) . . . . ?
S1 C6 C7 C8 1.2(10) . . . . ?
S1 C9 C8 C7 -1.0(10) . . . . ?
S3 C37 C36 C35 -6.2(12) . . . . ?
S3 C34 C35 C36 -3.1(14) . . . . ?
S2 C23 C22 C21 -1.5(10) . . . . ?
S2 C20 C21 C22 1.0(10) . . . . ?
N6 C42 C41 C40 0.5(11) . . . . ?
N1 C5 C4 C3 3.2(11) . . . . ?
N4 C24 C25 C26 0.6(14) . . . . ?
N4 C28 C27 C26 2.4(14) . . . . ?
N3 C15 C16 C17 0.3(14) . . . . ?
N3 C19 C18 C17 2.4(13) . . . . ?
C11 C12 C13 C14 -0.7(11) . . . . ?
C11 C12 C6 S1 173.5(5) . . . . ?
C11 C12 C6 C7 -4.1(11) . . . . ?
C5 N1 C1 C2 -0.4(11) . . . . ?
C12 C11 C10 N2 -0.1(10) . . . . ?
C12 C13 C14 N2 0.2(12) . . . . ?
C12 C6 C7 C8 179.0(7) . . . . ?
C42 N6 C38 C39 0.6(10) . . . . ?
C42 C41 C40 C39 0.4(10) . . . . ?
C42 C41 C40 C37 -178.5(6) . . . . ?
C13 C12 C6 S1 -3.5(9) . . . . ?
C13 C12 C6 C7 178.9(8) . . . . ?
C32 C31 C34 S3 5.7(11) . . . . ?
C32 C31 C34 C35 -174.5(10) . . . . ?
C3 C2 C1 N1 0.3(13) . . . . ?
C3 C9 C8 C7 -178.5(8) . . . . ?
C30 C31 C34 S3 -176.6(6) . . . . ?
C30 C31 C34 C35 3.2(14) . . . . ?
C10 N2 C14 C13 0.5(11) . . . . ?
C10 C11 C12 C13 0.7(10) . . . . ?
C10 C11 C12 C6 -176.4(6) . . . . ?
C41 C40 C37 S3 174.4(5) . . . . ?
C41 C40 C37 C36 -13.5(13) . . . . ?
C39 C40 C37 S3 -4.3(10) . . . . ?
C39 C40 C37 C36 167.7(9) . . . . ?
C6 S1 C9 C3 179.2(6) . . . . ?
C6 S1 C9 C8 1.4(6) . . . . ?
C6 C12 C13 C14 176.4(7) . . . . ?
C6 C7 C8 C9 -0.2(12) . . . . ?
C29 N5 C33 C32 -4.1(11) . . . . ?
C29 C30 C31 C32 1.2(10) . . . . ?
C29 C30 C31 C34 -176.7(7) . . . . ?
C2 C3 C4 C5 -3.1(11) . . . . ?
C2 C3 C9 S1 1.2(10) . . . . ?
C2 C3 C9 C8 178.6(8) . . . . ?
C40 C39 C38 N6 0.2(11) . . . . ?
C40 C37 C36 C35 -178.9(9) . . . . ?
C4 C3 C2 C1 1.4(11) . . . . ?
C4 C3 C9 S1 173.5(5) . . . . ?
C4 C3 C9 C8 -9.1(12) . . . . ?
C1 N1 C5 C4 -1.4(11) . . . . ?
C9 S1 C6 C12 -179.4(6) . . . . ?
C9 S1 C6 C7 -1.5(6) . . . . ?
C9 C3 C2 C1 174.0(7) . . . . ?
C9 C3 C4 C5 -175.9(7) . . . . ?
C15 N3 C19 C18 -3.7(12) . . . . ?
C15 C16 C17 C18 -1.5(13) . . . . ?
C15 C16 C17 C20 177.1(8) . . . . ?
C26 C23 C22 C21 -177.6(7) . . . . ?
C24 N4 C28 C27 0.7(12) . . . . ?
C38 N6 C42 C41 -0.9(10) . . . . ?
C38 C39 C40 C41 -0.7(10) . . . . ?
C38 C39 C40 C37 178.1(7) . . . . ?
C33 N5 C29 C30 3.0(10) . . . . ?
C33 C32 C31 C30 -2.2(11) . . . . ?
C33 C32 C31 C34 175.5(8) . . . . ?
C37 S3 C34 C31 179.4(7) . . . . ?
C37 S3 C34 C35 -0.5(8) . . . . ?
C37 C36 C35 C34 6.1(16) . . . . ?
C31 C32 C33 N5 3.9(13) . . . . ?
C31 C30 C29 N5 -1.6(11) . . . . ?
C31 C34 C35 C36 177.1(9) . . . . ?
C25 C26 C23 S2 -6.3(11) . . . . ?
C25 C26 C23 C22 169.4(9) . . . . ?
C25 C26 C27 C28 -3.8(13) . . . . ?
C19 N3 C15 C16 2.4(12) . . . . ?
C19 C18 C17 C16 0.3(13) . . . . ?
C19 C18 C17 C20 -178.3(7) . . . . ?
C34 S3 C37 C40 177.2(6) . . . . ?
C34 S3 C37 C36 3.8(7) . . . . ?
C14 N2 C10 C11 -0.5(9) . . . . ?
C28 N4 C24 C25 -2.1(12) . . . . ?
C18 C17 C20 S2 -0.6(12) . . . . ?
C18 C17 C20 C21 177.7(8) . . . . ?
C23 S2 C20 C17 177.0(7) . . . . ?
C23 S2 C20 C21 -1.6(7) . . . . ?
C23 C26 C25 C24 -177.1(8) . . . . ?
C23 C26 C27 C28 175.7(8) . . . . ?
C23 C22 C21 C20 0.4(12) . . . . ?
C27 C26 C25 C24 2.4(12) . . . . ?
C27 C26 C23 S2 174.3(6) . . . . ?
C27 C26 C23 C22 -10.1(13) . . . . ?
C16 C17 C20 S2 -179.2(6) . . . . ?
C16 C17 C20 C21 -0.9(13) . . . . ?
C17 C20 C21 C22 -177.4(8) . . . . ?
C20 S2 C23 C26 178.1(6) . . . . ?
C20 S2 C23 C22 1.8(7) . . . . ?

loop_
_smtbx_masks_void_nr
_smtbx_masks_void_average_x
_smtbx_masks_void_average_y
_smtbx_masks_void_average_z
_smtbx_masks_void_volume
_smtbx_masks_void_count_electrons
_smtbx_masks_void_content
1 -0.252 -0.954 0.527 4308.1 785.5 ?
